data_4077730
loop_
_publ_author_name
'Ruiz, Jos\'e'
'Rodr\'iguez, Venancio'
'L\'opez, Gregorio'
'Casab\'o, Jaume'
'Molins, Elies'
'Miravitlles, Carles'

_publ_section_title
;
 Reactivity of [{M(C6F5)2(\m-OH)}2]2-(M = Pd or Pt) toward Aromatic Amines
 and Malononitrile
;
_journal_issue 7
_journal_name_full Organometallics
_journal_page_first 1177
_journal_paper_doi 10.1021/om980508z
_journal_volume 18
_journal_year 1999
_chemical_formula_sum 'C62 H74 F20 N6 Pd2'
_chemical_formula_weight 1496.07
_chemical_name_systematic
; 
 ? 
;
_space_group_IT_number 2
_symmetry_space_group_name_Hall '-P 1'
_symmetry_space_group_name_H-M 'P -1'
_atom_sites_solution_hydrogens geom
_atom_sites_solution_primary direct
_atom_sites_solution_secondary difmap
_audit_creation_method SHELXL
_cell_angle_alpha 74.74(3)
_cell_angle_beta 80.27(3)
_cell_angle_gamma 89.91(3)
_cell_formula_units_Z 4
_cell_length_a 10.652(4)
_cell_length_b 22.162(7)
_cell_length_c 30.109(10)
_cell_measurement_temperature 294(2)
_cell_volume 6752(4)
_computing_structure_refinement 'SHELXL-93 (Sheldrick, 1993)'
_computing_structure_solution 'SHELXS-86 (Sheldrick, 1990)'
_diffrn_ambient_temperature 294(2)
_diffrn_radiation_monochromator graphite
_diffrn_radiation_source 'fine-focus sealed tube'
_diffrn_radiation_type MoK\a
_diffrn_radiation_wavelength 0.71069
_diffrn_reflns_av_R_equivalents 0.0252
_diffrn_reflns_av_sigmaI/netI 0.0933
_diffrn_reflns_limit_h_max 13
_diffrn_reflns_limit_h_min 0
_diffrn_reflns_limit_k_max 27
_diffrn_reflns_limit_k_min -27
_diffrn_reflns_limit_l_max 37
_diffrn_reflns_limit_l_min -36
_diffrn_reflns_number 28771
_diffrn_reflns_theta_max 26.26
_diffrn_reflns_theta_min 2.21
_exptl_absorpt_coefficient_mu 0.630
_exptl_absorpt_correction_type psi-scan
_exptl_crystal_density_diffrn 1.472
_exptl_crystal_F_000 3040
_exptl_crystal_size_max 0.72
_exptl_crystal_size_mid 0.30
_exptl_crystal_size_min 0.16
_refine_diff_density_max 0.726
_refine_diff_density_min -0.668
_refine_diff_density_rms 0.086
_refine_ls_extinction_method none
_refine_ls_goodness_of_fit_all 1.042
_refine_ls_goodness_of_fit_obs 1.101
_refine_ls_matrix_type fullcycle
_refine_ls_number_parameters 1640
_refine_ls_number_reflns 27227
_refine_ls_number_restraints 4364
_refine_ls_restrained_S_all 1.040
_refine_ls_restrained_S_obs 1.079
_refine_ls_R_factor_all 0.1663
_refine_ls_R_factor_obs 0.0529
_refine_ls_shift/esd_max 0.944
_refine_ls_shift/esd_mean 0.086
_refine_ls_structure_factor_coef Fsqd
_refine_ls_weighting_details 'w=1/[\s^2^(Fo^2^)+(0.0749P)^2^+11.6331P] where P=(Fo^2^+2Fc^2^)/3'
_refine_ls_weighting_scheme calc
_refine_ls_wR_factor_all 0.1851
_refine_ls_wR_factor_obs 0.1362
_reflns_number_observed 13963
_reflns_number_total 27236
_reflns_observed_criterion >2sigma(I)
_cod_data_source_file om980508z.cif
_cod_data_source_block um6
_cod_depositor_comments
;
The following automatic conversions were performed:

'_exptl_absorpt_correction_type' value 'PSI scan' changed to
'psi-scan' according to
/home/saulius/struct/CIF-dictionaries/cif_core.dic dictionary named
'cif_core.dic' version 2.4.2 from 2011-04-26.

Automatic conversion script
Id: cif_fix_values 1715 2011-07-08 13:25:40Z adriana 

The following automatic conversions were performed:

'_refine_ls_weighting_scheme' value 'calc
w=1/[\s^2^(Fo^2^)+(0.0749P)^2^+11.6331P] where P=(Fo^2^+2Fc^2^)/3'
was changed to 'calc'. New tag '_refine_ls_weighting_details' was
created. The value of the new tag was set to
'w=1/[\s^2^(Fo^2^)+(0.0749P)^2^+11.6331P] where P=(Fo^2^+2Fc^2^)/3'.

Automatic conversion script
Id: cif_fix_values 3143 2015-03-26 13:38:13Z robertas 
;
_cod_original_cell_volume 6751.7(33)
_cod_database_code 4077730

loop_
_symmetry_equiv_pos_as_xyz
'x, y, z'
'-x, -y, -z'

loop_
_atom_site_aniso_label
_atom_site_aniso_U_11
_atom_site_aniso_U_22
_atom_site_aniso_U_33
_atom_site_aniso_U_23
_atom_site_aniso_U_13
_atom_site_aniso_U_12
Pd_1 0.0571(3) 0.0571(3) 0.0481(3) -0.0054(2) -0.0058(2) 0.0029(2)
F7_1 0.068(2) 0.069(2) 0.088(3) 0.003(2) -0.010(2) 0.016(2)
F8_1 0.099(3) 0.078(3) 0.127(4) 0.020(3) -0.011(3) -0.015(2)
F9_1 0.068(3) 0.137(4) 0.155(5) 0.008(3) -0.015(3) -0.030(3)
F10_1 0.068(3) 0.138(4) 0.157(5) 0.008(3) -0.036(3) 0.018(3)
F11_1 0.086(3) 0.080(3) 0.110(3) 0.013(2) -0.024(2) 0.015(2)
F13_1 0.105(4) 0.131(4) 0.120(4) 0.005(3) -0.045(3) 0.018(3)
F14_1 0.180(5) 0.239(7) 0.096(4) 0.025(4) -0.073(4) -0.061(5)
F15_1 0.306(10) 0.248(7) 0.071(3) -0.055(4) -0.017(5) -0.101(7)
F16_1 0.258(8) 0.176(6) 0.143(5) -0.099(4) 0.006(5) 0.021(6)
F17_1 0.134(4) 0.142(5) 0.144(4) -0.076(4) -0.024(4) 0.050(4)
N1_1 0.069(3) 0.059(3) 0.054(3) -0.013(2) -0.008(3) -0.003(3)
N5_1 0.113(5) 0.072(4) 0.110(5) -0.024(4) -0.013(4) -0.018(4)
C2_1 0.070(4) 0.054(3) 0.043(3) -0.010(3) -0.013(3) -0.001(3)
C3_1 0.061(4) 0.062(3) 0.050(3) -0.009(3) -0.010(3) 0.006(3)
C4_1 0.071(4) 0.071(4) 0.057(4) -0.016(3) -0.010(3) -0.008(3)
C6_1 0.060(3) 0.069(4) 0.050(3) -0.012(3) -0.006(3) 0.005(3)
C7_1 0.060(3) 0.063(4) 0.055(4) -0.007(3) -0.009(3) 0.008(3)
C8_1 0.073(4) 0.071(4) 0.078(5) -0.003(4) -0.012(4) 0.000(4)
C9_1 0.068(4) 0.100(5) 0.076(5) -0.006(4) -0.007(4) -0.019(4)
C10_1 0.065(4) 0.095(5) 0.087(5) -0.006(4) -0.026(4) 0.014(4)
C11_1 0.068(3) 0.067(4) 0.069(4) 0.000(3) -0.012(3) 0.007(3)
C12_1 0.074(4) 0.092(5) 0.057(3) -0.023(3) 0.004(4) -0.012(4)
C13_1 0.093(5) 0.108(6) 0.075(4) -0.005(4) -0.028(4) -0.004(5)
C14_1 0.151(8) 0.192(9) 0.068(5) 0.007(6) -0.039(6) -0.071(8)
C15_1 0.208(10) 0.180(10) 0.058(5) -0.017(6) -0.014(7) -0.077(9)
C16_1 0.199(9) 0.124(7) 0.097(5) -0.065(5) 0.015(7) -0.016(8)
C17_1 0.098(6) 0.115(6) 0.086(4) -0.044(4) -0.013(5) -0.002(5)
Pd_2 0.0538(3) 0.0525(3) 0.0480(3) -0.0051(2) -0.0075(2) 0.0019(2)
F7_2 0.061(2) 0.064(2) 0.082(2) 0.005(2) -0.013(2) 0.013(2)
F8_2 0.084(3) 0.073(3) 0.106(3) 0.019(2) -0.003(2) -0.009(2)
F9_2 0.060(2) 0.116(4) 0.135(4) 0.005(3) -0.009(2) -0.018(2)
F10_2 0.064(2) 0.114(3) 0.149(4) 0.006(3) -0.043(3) 0.017(2)
F11_2 0.080(3) 0.077(3) 0.103(3) 0.025(2) -0.024(2) 0.008(2)
F13_2 0.077(3) 0.112(3) 0.087(3) -0.011(2) -0.022(2) 0.025(2)
F14_2 0.111(4) 0.177(5) 0.089(3) 0.006(3) -0.053(3) -0.022(3)
F15_2 0.214(6) 0.161(5) 0.068(3) -0.040(3) -0.026(3) -0.052(4)
F16_2 0.190(5) 0.105(3) 0.108(4) -0.058(3) 0.000(4) 0.020(4)
F17_2 0.106(3) 0.087(3) 0.105(3) -0.035(2) -0.025(3) 0.035(2)
N1_2 0.063(3) 0.064(3) 0.047(3) -0.009(2) -0.004(2) -0.004(3)
N5_2 0.110(5) 0.074(4) 0.098(5) -0.017(4) -0.009(4) -0.020(4)
C2_2 0.067(4) 0.051(3) 0.051(3) -0.012(3) -0.017(3) 0.007(3)
C3_2 0.052(3) 0.066(3) 0.053(3) -0.007(3) -0.009(3) -0.004(3)
C4_2 0.063(4) 0.072(4) 0.056(4) -0.010(3) -0.005(3) -0.011(3)
C6_2 0.057(3) 0.053(3) 0.058(3) -0.010(3) -0.014(3) 0.001(3)
C7_2 0.056(3) 0.060(4) 0.055(3) -0.013(3) -0.012(3) 0.010(3)
C8_2 0.065(3) 0.056(4) 0.069(4) -0.003(3) -0.001(3) -0.004(3)
C9_2 0.056(4) 0.083(5) 0.083(5) -0.012(4) -0.012(3) -0.011(4)
C10_2 0.056(4) 0.077(4) 0.089(5) -0.012(4) -0.018(4) 0.009(3)
C11_2 0.065(3) 0.062(4) 0.066(4) 0.000(3) -0.015(3) 0.003(3)
C12_2 0.067(4) 0.059(4) 0.056(3) -0.004(3) -0.006(3) -0.010(3)
C13_2 0.064(4) 0.079(4) 0.064(4) -0.008(3) -0.005(3) -0.001(4)
C14_2 0.085(5) 0.115(6) 0.063(4) -0.007(4) -0.022(4) -0.019(5)
C15_2 0.135(6) 0.109(6) 0.051(4) -0.024(4) -0.015(5) -0.037(6)
C16_2 0.129(6) 0.074(5) 0.074(4) -0.031(4) 0.001(5) -0.014(5)
C17_2 0.084(5) 0.064(4) 0.068(4) -0.015(3) -0.011(4) -0.001(4)
Pd_3 0.0579(3) 0.0690(3) 0.0617(3) -0.0186(2) -0.0126(2) 0.0096(2)
F7_3 0.102(3) 0.133(4) 0.104(3) -0.062(3) -0.020(3) 0.042(3)
F8_3 0.070(3) 0.196(5) 0.131(4) -0.027(4) -0.006(3) 0.049(3)
F9_3 0.087(3) 0.191(6) 0.170(5) -0.016(4) -0.057(3) -0.026(4)
F10_3 0.168(5) 0.115(4) 0.164(5) -0.058(3) -0.078(4) -0.004(4)
F11_3 0.114(3) 0.093(3) 0.108(3) -0.051(3) -0.038(3) 0.035(3)
F13_3 0.096(3) 0.083(3) 0.101(3) -0.011(2) 0.005(2) 0.036(2)
F14_3 0.129(4) 0.130(4) 0.097(3) -0.036(3) 0.026(3) 0.021(3)
F15_3 0.167(5) 0.171(5) 0.069(3) 0.007(3) -0.005(3) 0.003(4)
F16_3 0.155(5) 0.119(4) 0.130(4) 0.026(3) -0.029(4) 0.053(4)
F17_3 0.107(3) 0.089(3) 0.122(4) -0.013(3) 0.001(3) 0.039(3)
N1_3 0.062(3) 0.088(4) 0.066(3) -0.015(3) -0.011(3) 0.005(3)
N5_3 0.116(6) 0.105(5) 0.127(6) -0.009(5) -0.035(5) -0.043(5)
C2_3 0.064(4) 0.085(5) 0.062(4) -0.015(3) -0.001(3) 0.002(4)
C3_3 0.053(4) 0.109(5) 0.069(4) -0.021(4) -0.013(3) 0.004(4)
C4_3 0.065(4) 0.104(5) 0.076(5) -0.009(5) -0.011(4) -0.026(5)
C6_3 0.062(3) 0.083(4) 0.067(4) -0.025(3) -0.015(3) 0.011(3)
C7_3 0.064(4) 0.110(5) 0.081(5) -0.037(4) -0.016(4) 0.022(4)
C8_3 0.063(4) 0.150(7) 0.099(6) -0.030(5) -0.007(4) 0.024(5)
C9_3 0.075(5) 0.148(7) 0.109(6) -0.023(6) -0.031(5) -0.023(6)
C10_3 0.092(4) 0.107(5) 0.114(6) -0.049(4) -0.038(5) 0.001(5)
C11_3 0.085(4) 0.081(5) 0.088(5) -0.029(4) -0.030(4) 0.014(4)
C12_3 0.066(4) 0.070(4) 0.065(3) -0.020(3) -0.016(3) 0.008(3)
C13_3 0.072(4) 0.062(4) 0.070(4) -0.014(3) -0.012(4) 0.005(3)
C14_3 0.092(6) 0.087(5) 0.082(5) -0.027(4) -0.005(4) 0.003(4)
C15_3 0.108(6) 0.105(6) 0.063(4) -0.009(4) -0.010(4) -0.001(5)
C16_3 0.099(6) 0.087(5) 0.089(5) 0.001(5) -0.029(5) 0.022(5)
C17_3 0.077(5) 0.078(5) 0.081(4) -0.021(4) -0.013(4) 0.028(4)
Pd_4 0.0644(3) 0.0761(3) 0.0625(3) -0.0199(3) -0.0139(2) 0.0134(3)
F7_4 0.112(4) 0.183(5) 0.106(3) -0.079(3) -0.023(3) 0.060(3)
F8_4 0.074(3) 0.265(7) 0.150(5) -0.072(5) -0.011(3) 0.055(4)
F9_4 0.078(3) 0.293(8) 0.146(5) -0.059(5) -0.040(3) -0.019(4)
F10_4 0.153(5) 0.148(4) 0.134(4) -0.067(3) -0.052(4) -0.003(4)
F11_4 0.115(3) 0.113(3) 0.124(4) -0.066(3) -0.042(3) 0.049(3)
F13_4 0.113(4) 0.092(3) 0.125(4) -0.009(3) 0.016(3) 0.033(3)
F14_4 0.185(6) 0.155(5) 0.121(4) -0.020(4) 0.062(4) 0.015(5)
F15_4 0.356(12) 0.176(7) 0.115(5) 0.052(5) 0.056(6) 0.022(7)
F16_4 0.306(10) 0.121(5) 0.237(8) 0.073(5) 0.033(7) 0.077(6)
F17_4 0.150(5) 0.100(4) 0.177(5) -0.011(4) 0.004(4) 0.057(4)
N1_4 0.066(3) 0.084(4) 0.064(3) -0.019(3) -0.009(3) 0.008(3)
N5_4 0.115(6) 0.089(4) 0.138(7) -0.021(5) -0.034(5) -0.027(5)
C2_4 0.067(4) 0.081(5) 0.060(4) -0.015(3) 0.001(4) 0.002(4)
C3_4 0.056(4) 0.101(4) 0.066(4) -0.025(4) -0.010(3) 0.011(4)
C4_4 0.063(4) 0.092(5) 0.078(5) -0.015(4) -0.013(4) -0.016(4)
C6_4 0.072(4) 0.110(5) 0.076(4) -0.041(4) -0.008(4) 0.020(4)
C7_4 0.076(4) 0.147(6) 0.087(5) -0.058(4) -0.019(4) 0.029(5)
C8_4 0.071(5) 0.208(9) 0.100(6) -0.052(6) -0.015(5) 0.037(6)
C9_4 0.068(4) 0.208(8) 0.103(6) -0.052(6) -0.028(5) -0.015(6)
C10_4 0.091(5) 0.142(7) 0.097(5) -0.049(5) -0.030(5) 0.005(5)
C11_4 0.076(4) 0.096(5) 0.097(5) -0.032(4) -0.022(4) 0.015(4)
C12_4 0.084(5) 0.075(4) 0.077(4) -0.029(4) -0.027(4) 0.018(4)
C13_4 0.097(6) 0.069(5) 0.084(5) -0.014(4) -0.009(4) 0.006(4)
C14_4 0.133(8) 0.122(7) 0.094(6) -0.022(6) 0.014(6) 0.013(7)
C15_4 0.224(12) 0.122(8) 0.099(6) 0.017(7) 0.041(8) 0.014(9)
C16_4 0.238(12) 0.084(6) 0.134(7) 0.036(7) -0.006(10) 0.034(8)
C17_4 0.115(7) 0.082(5) 0.136(7) -0.024(6) 0.009(6) 0.024(5)
N20_5 0.084(4) 0.075(4) 0.089(4) -0.033(3) -0.021(3) 0.019(3)
C21_5 0.084(5) 0.068(4) 0.104(4) -0.014(4) -0.030(4) 0.012(4)
C22_5 0.079(5) 0.097(6) 0.095(4) -0.012(5) -0.013(4) -0.004(4)
C23_5 0.072(5) 0.144(8) 0.115(5) -0.008(6) -0.031(5) 0.005(5)
C24_5 0.110(8) 0.212(12) 0.096(6) -0.009(8) 0.000(6) 0.013(8)
C25_5 0.108(5) 0.076(4) 0.096(6) -0.026(4) -0.013(5) 0.004(5)
C26_5 0.103(5) 0.126(7) 0.110(7) -0.049(6) -0.007(5) -0.014(6)
C27_5 0.138(7) 0.129(7) 0.115(7) -0.030(6) -0.004(6) -0.041(7)
C28_5 0.132(7) 0.270(16) 0.203(13) -0.120(12) 0.054(9) -0.098(10)
C29_5 0.093(4) 0.097(6) 0.084(5) -0.023(4) -0.026(4) 0.029(5)
C30_5 0.098(5) 0.109(6) 0.118(7) -0.020(5) -0.031(5) 0.000(5)
C31_5 0.086(6) 0.195(11) 0.207(13) -0.035(10) -0.051(7) -0.010(8)
C32_5 0.110(7) 0.205(12) 0.226(15) -0.001(11) -0.066(8) -0.033(9)
C33_5 0.100(6) 0.086(5) 0.107(5) -0.038(4) -0.017(5) 0.024(4)
C34_5 0.132(8) 0.121(7) 0.096(5) -0.032(5) 0.000(6) 0.018(6)
C35_5 0.140(9) 0.154(9) 0.122(6) -0.056(7) -0.005(7) -0.005(7)
C36_5 0.230(14) 0.186(12) 0.082(6) -0.013(7) -0.009(8) -0.031(11)
N20_6 0.067(3) 0.051(3) 0.075(3) -0.022(2) -0.019(3) 0.012(2)
C21_6 0.104(5) 0.051(3) 0.084(4) -0.029(3) -0.025(4) 0.013(4)
C22_6 0.123(6) 0.089(5) 0.096(5) -0.039(4) -0.044(5) 0.004(5)
C23_6 0.200(11) 0.092(6) 0.102(6) -0.035(5) -0.051(7) 0.007(6)
C24_6 0.227(15) 0.201(13) 0.116(7) -0.083(8) -0.019(9) 0.049(11)
C25_6 0.078(4) 0.050(3) 0.074(4) -0.016(3) -0.011(3) 0.012(3)
C26_6 0.097(5) 0.065(4) 0.099(6) -0.011(4) 0.002(5) 0.019(4)
C27_6 0.084(5) 0.060(4) 0.110(6) -0.010(4) -0.006(5) 0.015(4)
C28_6 0.114(7) 0.081(6) 0.150(9) 0.008(6) 0.023(6) 0.019(5)
C29_6 0.064(4) 0.058(4) 0.078(4) -0.019(3) -0.016(3) 0.012(3)
C30_6 0.070(4) 0.074(4) 0.080(4) -0.016(4) -0.018(3) 0.005(3)
C31_6 0.062(4) 0.095(5) 0.077(4) -0.019(4) -0.018(3) -0.006(4)
C32_6 0.104(6) 0.127(7) 0.070(5) -0.011(5) -0.023(4) -0.020(5)
C33_6 0.058(4) 0.068(4) 0.083(4) -0.028(3) -0.008(3) 0.006(3)
C34_6 0.083(5) 0.077(5) 0.084(5) -0.018(4) -0.012(4) -0.002(4)
C35_6 0.075(5) 0.114(6) 0.117(7) -0.046(5) 0.013(5) -0.023(5)
C36_6 0.132(8) 0.125(8) 0.110(7) -0.020(6) 0.020(6) -0.029(6)
N20_7 0.073(3) 0.054(3) 0.087(4) -0.024(3) -0.021(3) 0.016(3)
C21_7 0.118(6) 0.063(4) 0.092(4) -0.033(3) -0.032(4) 0.022(4)
C22_7 0.146(7) 0.114(6) 0.114(5) -0.050(5) -0.066(5) 0.036(6)
C23_7 0.220(12) 0.120(7) 0.116(6) -0.044(6) -0.069(7) 0.023(8)
C24_7 0.276(18) 0.292(19) 0.119(7) -0.077(10) -0.018(11) 0.135(15)
C25_7 0.082(5) 0.060(4) 0.084(5) -0.019(3) -0.017(4) 0.024(3)
C26_7 0.098(6) 0.064(4) 0.105(6) -0.018(4) -0.004(5) 0.015(4)
C27_7 0.103(6) 0.068(5) 0.134(7) -0.013(5) -0.017(6) 0.014(4)
C28_7 0.125(7) 0.080(6) 0.135(8) -0.001(5) 0.027(6) 0.010(5)
C29_7 0.069(4) 0.061(4) 0.090(4) -0.018(3) -0.021(4) 0.013(3)
C30_7 0.075(4) 0.080(5) 0.084(4) -0.019(4) -0.015(4) 0.001(4)
C31_7 0.078(5) 0.102(6) 0.090(5) -0.014(4) -0.019(4) 0.005(4)
C32_7 0.105(6) 0.169(9) 0.073(5) -0.032(5) -0.026(5) -0.009(6)
C33_7 0.067(4) 0.079(5) 0.086(5) -0.030(4) -0.009(4) 0.012(4)
C34_7 0.084(5) 0.082(5) 0.094(5) -0.027(4) -0.012(4) 0.002(4)
C35_7 0.095(6) 0.128(7) 0.112(7) -0.047(6) 0.011(5) -0.013(5)
C36_7 0.154(10) 0.137(8) 0.131(9) -0.019(7) 0.021(7) -0.043(8)
N20_8 0.119(5) 0.097(5) 0.099(4) -0.031(4) -0.027(4) 0.027(4)
C21_8 0.099(6) 0.086(5) 0.108(5) -0.027(5) -0.035(5) 0.026(5)
C22_8 0.082(5) 0.088(5) 0.095(4) -0.035(4) -0.016(4) 0.012(4)
C23_8 0.077(5) 0.114(6) 0.114(5) -0.028(5) -0.039(5) 0.009(5)
C24_8 0.124(8) 0.204(11) 0.084(5) -0.050(6) -0.009(6) 0.010(8)
C25_8 0.129(5) 0.168(9) 0.109(7) -0.051(7) -0.037(6) 0.071(7)
C26_8 0.143(7) 0.199(12) 0.233(13) -0.040(11) -0.073(9) -0.019(10)
C27_8 0.129(7) 0.353(19) 0.261(14) -0.010(15) -0.064(11) -0.020(12)
C28_8 0.211(14) 0.447(21) 0.270(14) 0.134(16) -0.028(13) 0.056(14)
C29_8 0.162(7) 0.117(6) 0.088(6) -0.018(5) -0.015(6) 0.022(7)
C30_8 0.162(7) 0.186(10) 0.119(8) -0.056(8) 0.010(8) -0.047(9)
C31_8 0.188(10) 0.196(10) 0.209(15) -0.071(11) 0.048(12) -0.065(11)
C32_8 0.203(10) 0.329(16) 0.363(19) -0.195(15) 0.126(13) -0.163(11)
C33_8 0.136(7) 0.131(6) 0.104(5) -0.048(5) -0.018(6) 0.031(6)
C34_8 0.156(11) 0.284(12) 0.099(6) -0.064(8) -0.009(7) 0.017(10)
C35_8 0.283(16) 0.283(13) 0.094(7) -0.086(7) -0.006(9) 0.069(13)
C36_8 0.369(20) 0.201(12) 0.267(17) -0.118(12) 0.062(16) -0.031(15)

loop_
_atom_site_label
_atom_site_type_symbol
_atom_site_fract_x
_atom_site_fract_y
_atom_site_fract_z
_atom_site_U_iso_or_equiv
_atom_site_thermal_displace_type
_atom_site_occupancy
_atom_site_calc_flag
_atom_site_refinement_flags
Pd_1 Pd 0.80693(4) 0.72499(2) 0.32906(2) 0.05618(13) Uani 1 d DU
F7_1 F 0.7113(3) 0.5933(2) 0.39603(13) 0.0796(10) Uani 1 d DU
F8_1 F 0.4815(4) 0.5361(2) 0.4248(2) 0.111(2) Uani 1 d DU
F9_1 F 0.2727(4) 0.5966(2) 0.3982(2) 0.129(2) Uani 1 d DU
F10_1 F 0.3003(4) 0.7135(2) 0.3414(2) 0.128(2) Uani 1 d DU
F11_1 F 0.5301(4) 0.7718(2) 0.3113(2) 0.0989(13) Uani 1 d DU
F13_1 F 0.9690(5) 0.6691(3) 0.4082(2) 0.123(2) Uani 1 d DU
F14_1 F 0.9853(6) 0.6969(3) 0.4884(2) 0.179(3) Uani 1 d DU
F15_1 F 0.8270(8) 0.7823(4) 0.5178(2) 0.208(4) Uani 1 d DU
F16_1 F 0.6593(8) 0.8395(3) 0.4635(2) 0.186(3) Uani 1 d DU
F17_1 F 0.6466(5) 0.8136(3) 0.3837(2) 0.133(2) Uani 1 d DU
N1_1 N 0.9892(5) 0.7657(2) 0.3054(2) 0.0613(12) Uani 1 d DU
N5_1 N 1.2414(7) 0.9295(3) 0.2394(2) 0.099(2) Uani 1 d DU
C2_1 C 1.0833(6) 0.7869(3) 0.2829(2) 0.0560(14) Uani 1 d DU
C3_1 C 1.1996(6) 0.8108(3) 0.2509(2) 0.0584(14) Uani 1 d DU
H3_1 H 1.2709(6) 0.7878(3) 0.2629(2) 0.082(10) Uiso 1 calc R
C4_1 C 1.2238(6) 0.8769(3) 0.2451(2) 0.067(2) Uani 1 d DU
C6_1 C 0.6326(5) 0.6852(3) 0.3528(2) 0.0608(14) Uani 1 d DU
C7_1 C 0.6117(5) 0.6257(3) 0.3817(2) 0.0612(15) Uani 1 d DU
C8_1 C 0.4952(6) 0.5953(3) 0.3969(2) 0.077(2) Uani 1 d DU
C9_1 C 0.3890(6) 0.6251(3) 0.3836(2) 0.085(2) Uani 1 d DU
C10_1 C 0.4046(6) 0.6843(3) 0.3547(3) 0.084(2) Uani 1 d DU
C11_1 C 0.5233(6) 0.7130(3) 0.3400(2) 0.072(2) Uani 1 d DU
C12_1 C 0.8072(6) 0.7392(3) 0.3928(2) 0.076(2) Uani 1 d DU
C13_1 C 0.8891(8) 0.7124(4) 0.4212(3) 0.094(2) Uani 1 d DU
C14_1 C 0.9002(10) 0.7249(5) 0.4625(3) 0.142(3) Uani 1 d DU
C15_1 C 0.8207(12) 0.7674(5) 0.4779(3) 0.153(3) Uani 1 d DU
C16_1 C 0.7378(11) 0.7961(5) 0.4505(3) 0.138(3) Uani 1 d DU
C17_1 C 0.7322(8) 0.7819(4) 0.4095(3) 0.096(2) Uani 1 d DU
Pd_2 Pd 1.18578(4) 0.79441(2) 0.183305(15) 0.05320(13) Uani 1 d DU
F7_2 F 1.2854(3) 0.9203(2) 0.10833(12) 0.0732(10) Uani 1 d DU
F8_2 F 1.5186(4) 0.9719(2) 0.0732(2) 0.0974(13) Uani 1 d DU
F9_2 F 1.7253(4) 0.9140(2) 0.1032(2) 0.112(2) Uani 1 d DU
F10_2 F 1.6934(4) 0.8030(2) 0.1693(2) 0.114(2) Uani 1 d DU
F11_2 F 1.4608(4) 0.7495(2) 0.20497(15) 0.0949(13) Uani 1 d DU
F13_2 F 1.0132(4) 0.8481(2) 0.10792(14) 0.0941(12) Uani 1 d DU
F14_2 F 0.9910(5) 0.8214(3) 0.0278(2) 0.129(2) Uani 1 d DU
F15_2 F 1.1529(6) 0.7432(3) -0.0062(2) 0.146(2) Uani 1 d DU
F16_2 F 1.3321(6) 0.6877(2) 0.0429(2) 0.132(2) Uani 1 d DU
F17_2 F 1.3531(4) 0.7112(2) 0.1238(2) 0.0969(12) Uani 1 d DU
N1_2 N 1.0037(5) 0.7536(2) 0.2081(2) 0.0599(12) Uani 1 d DU
N5_2 N 0.7396(7) 0.5928(3) 0.2711(2) 0.096(2) Uani 1 d DU
C2_2 C 0.9085(6) 0.7332(3) 0.2301(2) 0.0559(14) Uani 1 d DU
C3_2 C 0.7918(5) 0.7095(3) 0.2611(2) 0.0584(14) Uani 1 d DU
H3_2 H 0.7219(5) 0.7337(3) 0.2492(2) 0.082(10) Uiso 1 calc R
C4_2 C 0.7636(6) 0.6441(3) 0.2661(2) 0.066(2) Uani 1 d DU
C6_2 C 1.3618(5) 0.8329(2) 0.1585(2) 0.0564(13) Uani 1 d DU
C7_2 C 1.3846(5) 0.8890(3) 0.1250(2) 0.0571(14) Uani 1 d DU
C8_2 C 1.5031(6) 0.9169(3) 0.1062(2) 0.067(2) Uani 1 d DU
C9_2 C 1.6077(6) 0.8875(3) 0.1211(2) 0.076(2) Uani 1 d DU
C10_2 C 1.5904(6) 0.8317(3) 0.1540(2) 0.076(2) Uani 1 d DU
C11_2 C 1.4702(6) 0.8054(3) 0.1718(2) 0.067(2) Uani 1 d DU
C12_2 C 1.1826(6) 0.7807(3) 0.1194(2) 0.0633(14) Uani 1 d DU
C13_2 C 1.0937(6) 0.8075(3) 0.0935(2) 0.072(2) Uani 1 d DU
C14_2 C 1.0800(7) 0.7948(4) 0.0518(2) 0.090(2) Uani 1 d DU
C15_2 C 1.1605(9) 0.7553(4) 0.0350(2) 0.098(2) Uani 1 d DU
C16_2 C 1.2501(8) 0.7275(3) 0.0597(3) 0.093(2) Uani 1 d DU
C17_2 C 1.2607(7) 0.7410(3) 0.1008(2) 0.073(2) Uani 1 d DU
Pd_3 Pd 0.87090(5) 0.28245(2) 0.16472(2) 0.06238(14) Uani 1 d DU
F7_3 F 0.6055(4) 0.3453(2) 0.1793(2) 0.1069(13) Uani 1 d DU
F8_3 F 0.3896(4) 0.3317(3) 0.1491(2) 0.137(2) Uani 1 d DU
F9_3 F 0.3666(5) 0.2462(3) 0.0999(2) 0.151(2) Uani 1 d DU
F10_3 F 0.5705(6) 0.1783(2) 0.0787(2) 0.139(2) Uani 1 d DU
F11_3 F 0.7886(4) 0.1938(2) 0.1070(2) 0.0984(13) Uani 1 d DU
F13_3 F 1.0882(4) 0.2563(2) 0.08966(15) 0.0987(13) Uani 1 d DU
F14_3 F 1.1668(5) 0.3094(2) -0.0008(2) 0.123(2) Uani 1 d DU
F15_3 F 1.0594(6) 0.4143(3) -0.0446(2) 0.145(2) Uani 1 d DU
F16_3 F 0.8723(6) 0.4644(2) 0.0038(2) 0.146(2) Uani 1 d DU
F17_3 F 0.7911(4) 0.4123(2) 0.0956(2) 0.1114(15) Uani 1 d DU
N1_3 N 1.0369(5) 0.2979(3) 0.1880(2) 0.0728(14) Uani 1 d DU
N5_3 N 1.2067(7) 0.4109(4) 0.2595(3) 0.119(3) Uani 1 d DU
C2_3 C 1.1087(6) 0.3009(3) 0.2117(2) 0.072(2) Uani 1 d DU
C3_3 C 1.1887(6) 0.3020(3) 0.2453(2) 0.077(2) Uani 1 d DU
H3_3 H 1.2736(6) 0.2885(3) 0.2348(2) 0.082(10) Uiso 1 calc R
C4_3 C 1.1993(7) 0.3631(4) 0.2527(3) 0.085(2) Uani 1 d DU
C6_3 C 0.7071(5) 0.2697(3) 0.1445(2) 0.0695(15) Uani 1 d DU
C7_3 C 0.6005(6) 0.3023(4) 0.1544(3) 0.082(2) Uani 1 d DU
C8_3 C 0.4882(7) 0.2950(4) 0.1397(3) 0.105(2) Uani 1 d DU
C9_3 C 0.4766(7) 0.2530(4) 0.1152(3) 0.111(2) Uani 1 d DU
C10_3 C 0.5794(7) 0.2190(4) 0.1046(3) 0.098(2) Uani 1 d DU
C11_3 C 0.6896(7) 0.2285(3) 0.1191(3) 0.082(2) Uani 1 d DU
C12_3 C 0.9359(6) 0.3316(3) 0.0976(2) 0.0659(15) Uani 1 d DU
C13_3 C 1.0315(6) 0.3085(3) 0.0706(2) 0.069(2) Uani 1 d DU
C14_3 C 1.0740(7) 0.3347(3) 0.0240(2) 0.087(2) Uani 1 d DU
C15_3 C 1.0213(8) 0.3874(4) 0.0016(2) 0.095(2) Uani 1 d DU
C16_3 C 0.9270(8) 0.4127(4) 0.0265(3) 0.095(2) Uani 1 d DU
C17_3 C 0.8858(7) 0.3845(3) 0.0731(2) 0.079(2) Uani 1 d DU
Pd_4 Pd 1.10606(5) 0.24044(2) 0.31333(2) 0.0671(2) Uani 1 d DU
F7_4 F 1.3816(5) 0.1879(3) 0.2929(2) 0.125(2) Uani 1 d DU
F8_4 F 1.5922(5) 0.1973(4) 0.3276(2) 0.161(2) Uani 1 d DU
F9_4 F 1.5978(5) 0.2709(4) 0.3878(2) 0.170(3) Uani 1 d DU
F10_4 F 1.3844(6) 0.3279(3) 0.4157(2) 0.136(2) Uani 1 d DU
F11_4 F 1.1727(5) 0.3152(2) 0.3827(2) 0.1082(14) Uani 1 d DU
F13_4 F 0.8845(5) 0.2592(2) 0.3911(2) 0.118(2) Uani 1 d DU
F14_4 F 0.7928(7) 0.1927(3) 0.4780(2) 0.168(3) Uani 1 d DU
F15_4 F 0.8941(10) 0.0850(4) 0.5147(2) 0.245(5) Uani 1 d DU
F16_4 F 1.0907(9) 0.0424(3) 0.4619(3) 0.254(5) Uani 1 d DU
F17_4 F 1.1803(6) 0.1067(2) 0.3748(2) 0.151(2) Uani 1 d DU
N1_4 N 0.9410(5) 0.2262(3) 0.2900(2) 0.0716(14) Uani 1 d DU
N5_4 N 0.7721(7) 0.1121(3) 0.2205(3) 0.115(3) Uani 1 d DU
C2_4 C 0.8692(6) 0.2236(3) 0.2662(2) 0.072(2) Uani 1 d DU
C3_4 C 0.7879(6) 0.2217(3) 0.2332(2) 0.074(2) Uani 1 d DU
H3_4 H 0.7032(6) 0.2355(3) 0.2436(2) 0.082(10) Uiso 1 calc R
C4_4 C 0.7770(7) 0.1598(4) 0.2266(3) 0.079(2) Uani 1 d DU
C6_4 C 1.2679(6) 0.2522(4) 0.3359(2) 0.083(2) Uani 1 d DU
C7_4 C 1.3775(7) 0.2241(4) 0.3230(3) 0.097(2) Uani 1 d DU
C8_4 C 1.4861(7) 0.2294(5) 0.3405(3) 0.124(3) Uani 1 d DU
C9_4 C 1.4903(7) 0.2661(5) 0.3700(3) 0.123(3) Uani 1 d DU
C10_4 C 1.3832(8) 0.2941(4) 0.3844(3) 0.105(2) Uani 1 d DU
C11_4 C 1.2759(7) 0.2868(4) 0.3671(3) 0.087(2) Uani 1 d DU
C12_4 C 1.0369(6) 0.1871(3) 0.3786(2) 0.075(2) Uani 1 d DU
C13_4 C 0.9380(7) 0.2055(3) 0.4063(2) 0.085(2) Uani 1 d DU
C14_4 C 0.8880(10) 0.1720(5) 0.4513(3) 0.122(3) Uani 1 d DU
C15_4 C 0.9375(13) 0.1176(5) 0.4704(3) 0.166(4) Uani 1 d DU
C16_4 C 1.0352(13) 0.0963(5) 0.4443(4) 0.168(4) Uani 1 d DU
C17_4 C 1.0827(9) 0.1314(4) 0.3989(3) 0.116(3) Uani 1 d DU
N20_5 N 0.4961(5) 0.4549(2) 0.8566(2) 0.0799(15) Uani 1 d DU
C21_5 C 0.4835(7) 0.5055(3) 0.8125(2) 0.085(2) Uani 1 d DU
H21A_5 H 0.3941(7) 0.5147(3) 0.8136(2) 0.126(3) Uiso 1 calc R
H21B_5 H 0.5289(7) 0.5432(3) 0.8128(2) 0.126(3) Uiso 1 calc R
C22_5 C 0.5323(7) 0.4901(4) 0.7667(2) 0.093(2) Uani 1 d DU
H22A_5 H 0.6238(7) 0.4858(4) 0.7634(2) 0.126(3) Uiso 1 calc R
H22B_5 H 0.4937(7) 0.4503(4) 0.7672(2) 0.126(3) Uiso 1 calc R
C23_5 C 0.5034(8) 0.5392(4) 0.7255(3) 0.114(3) Uani 1 d DU
H23A_5 H 0.4119(8) 0.5436(4) 0.7290(3) 0.126(3) Uiso 1 calc R
H23B_5 H 0.5421(8) 0.5790(4) 0.7251(3) 0.126(3) Uiso 1 calc R
C24_5 C 0.5505(9) 0.5251(6) 0.6793(3) 0.148(4) Uani 1 d DU
H24A_5 H 0.5121(78) 0.5524(34) 0.6553(7) 0.316(11) Uiso 1 calc R
H24B_5 H 0.5278(88) 0.4824(15) 0.6815(11) 0.316(11) Uiso 1 calc R
H24C_5 H 0.6415(14) 0.5316(48) 0.6715(18) 0.316(11) Uiso 1 calc R
C25_5 C 0.4304(7) 0.3945(3) 0.8572(3) 0.094(2) Uani 1 d DU
H25A_5 H 0.4734(7) 0.3800(3) 0.8311(3) 0.126(3) Uiso 1 calc R
H25B_5 H 0.4398(7) 0.3633(3) 0.8857(3) 0.126(3) Uiso 1 calc R
C26_5 C 0.2907(7) 0.3984(4) 0.8544(3) 0.111(3) Uani 1 d DU
H26A_5 H 0.2482(7) 0.4168(4) 0.8785(3) 0.126(3) Uiso 1 calc R
H26B_5 H 0.2809(7) 0.4258(4) 0.8243(3) 0.126(3) Uiso 1 calc R
C27_5 C 0.2275(9) 0.3356(4) 0.8603(4) 0.130(3) Uani 1 d DU
H27A_5 H 0.2400(9) 0.3073(4) 0.8896(4) 0.126(3) Uiso 1 calc R
H27B_5 H 0.2660(9) 0.3180(4) 0.8351(4) 0.126(3) Uiso 1 calc R
C28_5 C 0.0873(9) 0.3418(7) 0.8597(5) 0.201(6) Uani 1 d DU
H28A_5 H 0.0512(22) 0.3035(18) 0.8571(38) 0.316(11) Uiso 1 calc R
H28B_5 H 0.0748(10) 0.3755(33) 0.8334(22) 0.316(11) Uiso 1 calc R
H28C_5 H 0.0462(19) 0.3505(50) 0.8881(17) 0.316(11) Uiso 1 calc R
C29_5 C 0.6348(6) 0.4426(3) 0.8581(3) 0.090(2) Uani 1 d DU
H29A_5 H 0.6391(6) 0.4072(3) 0.8848(3) 0.126(3) Uiso 1 calc R
H29B_5 H 0.6707(6) 0.4301(3) 0.8303(3) 0.126(3) Uiso 1 calc R
C30_5 C 0.7182(7) 0.4953(4) 0.8614(3) 0.109(3) Uani 1 d DU
H30A_5 H 0.7201(7) 0.5302(4) 0.8339(3) 0.126(3) Uiso 1 calc R
H30B_5 H 0.6825(7) 0.5094(4) 0.8886(3) 0.126(3) Uiso 1 calc R
C31_5 C 0.8507(8) 0.4756(5) 0.8650(5) 0.163(4) Uani 1 d DU
H31A_5 H 0.8900(8) 0.4669(5) 0.8360(5) 0.126(3) Uiso 1 calc R
H31B_5 H 0.8475(8) 0.4371(5) 0.8898(5) 0.126(3) Uiso 1 calc R
C32_5 C 0.9314(10) 0.5240(6) 0.8749(5) 0.186(5) Uani 1 d DU
H32A_5 H 1.0162(28) 0.5096(23) 0.8758(38) 0.316(11) Uiso 1 calc R
H32B_5 H 0.8956(58) 0.5311(37) 0.9044(18) 0.316(11) Uiso 1 calc R
H32C_5 H 0.9341(85) 0.5623(16) 0.8506(20) 0.316(11) Uiso 1 calc R
C33_5 C 0.4377(8) 0.4773(3) 0.8986(2) 0.095(2) Uani 1 d DU
H33A_5 H 0.4791(8) 0.5172(3) 0.8964(2) 0.126(3) Uiso 1 calc R
H33B_5 H 0.3484(8) 0.4844(3) 0.8972(2) 0.126(3) Uiso 1 calc R
C34_5 C 0.4469(9) 0.4332(4) 0.9455(3) 0.118(3) Uani 1 d DU
H34A_5 H 0.4180(9) 0.3916(4) 0.9458(3) 0.126(3) Uiso 1 calc R
H34B_5 H 0.5359(9) 0.4313(4) 0.9490(3) 0.126(3) Uiso 1 calc R
C35_5 C 0.3728(10) 0.4502(5) 0.9864(3) 0.137(3) Uani 1 d DU
H35A_5 H 0.2836(10) 0.4523(5) 0.9833(3) 0.126(3) Uiso 1 calc R
H35B_5 H 0.4023(10) 0.4914(5) 0.9869(3) 0.126(3) Uiso 1 calc R
C36_5 C 0.3858(13) 0.4029(6) 1.0325(3) 0.172(5) Uani 1 d DU
H36A_5 H 0.3257(71) 0.4112(32) 1.0575(7) 0.316(11) Uiso 1 calc R
H36B_5 H 0.4707(32) 0.4065(35) 1.0385(19) 0.316(11) Uiso 1 calc R
H36C_5 H 0.3692(102) 0.3613(6) 1.0303(13) 0.316(11) Uiso 1 calc R
N20_6 N 1.0681(4) 0.0620(2) 0.1179(2) 0.0628(12) Uani 1 d DU
C21_6 C 1.0799(7) 0.1045(3) 0.1490(2) 0.077(2) Uani 1 d DU
H21A_6 H 1.0048(7) 0.0970(3) 0.1733(2) 0.126(3) Uiso 1 calc R
H21B_6 H 1.0792(7) 0.1475(3) 0.1305(2) 0.126(3) Uiso 1 calc R
C22_6 C 1.1969(8) 0.0980(4) 0.1723(3) 0.097(2) Uani 1 d DU
H22A_6 H 1.2045(8) 0.0544(4) 0.1884(3) 0.126(3) Uiso 1 calc R
H22B_6 H 1.2727(8) 0.1114(4) 0.1487(3) 0.126(3) Uiso 1 calc R
C23_6 C 1.1869(11) 0.1372(4) 0.2070(3) 0.127(3) Uani 1 d DU
H23A_6 H 1.2717(11) 0.1511(4) 0.2088(3) 0.126(3) Uiso 1 calc R
H23B_6 H 1.1395(11) 0.1740(4) 0.1961(3) 0.126(3) Uiso 1 calc R
C24_6 C 1.1226(12) 0.1014(6) 0.2538(3) 0.175(5) Uani 1 d DU
H24A_6 H 1.1533(73) 0.1167(33) 0.2771(3) 0.316(11) Uiso 1 calc R
H24B_6 H 1.1403(83) 0.0579(9) 0.2583(14) 0.316(11) Uiso 1 calc R
H24C_6 H 1.0322(15) 0.1061(40) 0.2564(13) 0.316(11) Uiso 1 calc R
C25_6 C 1.0469(6) -0.0059(2) 0.1467(2) 0.068(2) Uani 1 d DU
H25A_6 H 1.0481(6) -0.0321(2) 0.1255(2) 0.126(3) Uiso 1 calc R
H25B_6 H 1.1180(6) -0.0169(2) 0.1632(2) 0.126(3) Uiso 1 calc R
C26_6 C 0.9249(7) -0.0214(3) 0.1821(3) 0.091(2) Uani 1 d DU
H26A_6 H 0.9246(7) 0.0028(3) 0.2047(3) 0.126(3) Uiso 1 calc R
H26B_6 H 0.8530(7) -0.0096(3) 0.1663(3) 0.126(3) Uiso 1 calc R
C27_6 C 0.9099(7) -0.0896(3) 0.2072(3) 0.089(2) Uani 1 d DU
H27A_6 H 0.9064(7) -0.1130(3) 0.1844(3) 0.126(3) Uiso 1 calc R
H27B_6 H 0.9855(7) -0.1014(3) 0.2209(3) 0.126(3) Uiso 1 calc R
C28_6 C 0.7975(8) -0.1086(4) 0.2444(3) 0.128(3) Uani 1 d DU
H28A_6 H 0.8031(52) -0.1515(16) 0.2612(25) 0.316(11) Uiso 1 calc R
H28B_6 H 0.7217(11) -0.1041(48) 0.2307(4) 0.316(11) Uiso 1 calc R
H28C_6 H 0.7943(57) -0.0826(33) 0.2655(21) 0.316(11) Uiso 1 calc R
C29_6 C 0.9561(6) 0.0831(3) 0.0937(2) 0.066(2) Uani 1 d DU
H29A_6 H 0.8808(6) 0.0797(3) 0.1175(2) 0.126(3) Uiso 1 calc R
H29B_6 H 0.9713(6) 0.1271(3) 0.0772(2) 0.126(3) Uiso 1 calc R
C30_6 C 0.9272(6) 0.0486(3) 0.0597(2) 0.075(2) Uani 1 d DU
H30A_6 H 0.9213(6) 0.0039(3) 0.0744(2) 0.126(3) Uiso 1 calc R
H30B_6 H 0.9956(6) 0.0569(3) 0.0328(2) 0.126(3) Uiso 1 calc R
C31_6 C 0.8019(6) 0.0693(3) 0.0438(2) 0.078(2) Uani 1 d DU
H31A_6 H 0.7326(6) 0.0551(3) 0.0700(2) 0.126(3) Uiso 1 calc R
H31B_6 H 0.8034(6) 0.1147(3) 0.0342(2) 0.126(3) Uiso 1 calc R
C32_6 C 0.7770(8) 0.0445(4) 0.0041(2) 0.102(3) Uani 1 d DU
H32A_6 H 0.6930(39) 0.0547(44) -0.0021(25) 0.316(11) Uiso 1 calc R
H32B_6 H 0.7835(101) -0.0002(7) 0.0123(15) 0.316(11) Uiso 1 calc R
H32C_6 H 0.8387(63) 0.0630(38) -0.0233(10) 0.316(11) Uiso 1 calc R
C33_6 C 1.1897(5) 0.0651(3) 0.0827(2) 0.069(2) Uani 1 d DU
H33A_6 H 1.1789(5) 0.0362(3) 0.0643(2) 0.126(3) Uiso 1 calc R
H33B_6 H 1.2584(5) 0.0506(3) 0.0998(2) 0.126(3) Uiso 1 calc R
C34_6 C 1.2306(6) 0.1290(3) 0.0494(2) 0.082(2) Uani 1 d DU
H34A_6 H 1.1655(6) 0.1433(3) 0.0305(2) 0.126(3) Uiso 1 calc R
H34B_6 H 1.2402(6) 0.1590(3) 0.0671(2) 0.126(3) Uiso 1 calc R
C35_6 C 1.3552(7) 0.1256(4) 0.0179(3) 0.103(3) Uani 1 d DU
H35A_6 H 1.4201(7) 0.1124(4) 0.0371(3) 0.126(3) Uiso 1 calc R
H35B_6 H 1.3457(7) 0.0940(4) 0.0016(3) 0.126(3) Uiso 1 calc R
C36_6 C 1.4001(9) 0.1867(4) -0.0175(3) 0.129(3) Uani 1 d DU
H36A_6 H 1.4751(59) 0.1804(11) -0.0382(23) 0.316(11) Uiso 1 calc R
H36B_6 H 1.4196(98) 0.2169(15) -0.0017(4) 0.316(11) Uiso 1 calc R
H36C_6 H 1.3342(39) 0.2016(26) -0.0353(25) 0.316(11) Uiso 1 calc R
N20_7 N 0.9278(5) 0.4518(2) 0.3785(2) 0.0694(13) Uani 1 d DU
C21_7 C 0.9201(7) 0.4131(3) 0.3442(3) 0.087(2) Uani 1 d DU
H21A_7 H 0.9971(7) 0.4222(3) 0.3208(3) 0.126(3) Uiso 1 calc R
H21B_7 H 0.9197(7) 0.3692(3) 0.3610(3) 0.126(3) Uiso 1 calc R
C22_7 C 0.8073(9) 0.4223(4) 0.3192(3) 0.116(2) Uani 1 d DU
H22A_7 H 0.8054(9) 0.4658(4) 0.3020(3) 0.126(3) Uiso 1 calc R
H22B_7 H 0.7287(9) 0.4113(4) 0.3418(3) 0.126(3) Uiso 1 calc R
C23_7 C 0.8186(12) 0.3809(4) 0.2858(3) 0.145(4) Uani 1 d DU
H23A_7 H 0.8835(12) 0.3509(4) 0.2930(3) 0.126(3) Uiso 1 calc R
H23B_7 H 0.7382(12) 0.3579(4) 0.2901(3) 0.126(3) Uiso 1 calc R
C24_7 C 0.8522(15) 0.4180(7) 0.2371(3) 0.227(8) Uani 1 d DU
H24A_7 H 0.8292(94) 0.3943(21) 0.2169(4) 0.316(11) Uiso 1 calc R
H24B_7 H 0.9423(23) 0.4278(43) 0.2296(11) 0.316(11) Uiso 1 calc R
H24C_7 H 0.8070(82) 0.4560(25) 0.2327(10) 0.316(11) Uiso 1 calc R
C25_7 C 0.9509(6) 0.5209(3) 0.3533(2) 0.075(2) Uani 1 d DU
H25A_7 H 0.8811(6) 0.5342(3) 0.3366(2) 0.126(3) Uiso 1 calc R
H25B_7 H 0.9485(6) 0.5442(3) 0.3766(2) 0.126(3) Uiso 1 calc R
C26_7 C 1.0743(7) 0.5387(3) 0.3191(3) 0.091(2) Uani 1 d DU
H26A_7 H 1.1451(7) 0.5262(3) 0.3355(3) 0.126(3) Uiso 1 calc R
H26B_7 H 1.0776(7) 0.5162(3) 0.2954(3) 0.126(3) Uiso 1 calc R
C27_7 C 1.0883(8) 0.6074(3) 0.2961(3) 0.105(3) Uani 1 d DU
H27A_7 H 1.0162(8) 0.6195(3) 0.2804(3) 0.126(3) Uiso 1 calc R
H27B_7 H 1.0850(8) 0.6295(3) 0.3201(3) 0.126(3) Uiso 1 calc R
C28_7 C 1.2072(9) 0.6280(4) 0.2616(3) 0.125(3) Uani 1 d DU
H28A_7 H 1.2117(51) 0.6728(5) 0.2504(28) 0.316(11) Uiso 1 calc R
H28B_7 H 1.2074(46) 0.6100(40) 0.2359(18) 0.316(11) Uiso 1 calc R
H28C_7 H 1.2794(9) 0.6145(43) 0.2763(10) 0.316(11) Uiso 1 calc R
C29_7 C 1.0371(6) 0.4276(3) 0.4032(2) 0.073(2) Uani 1 d DU
H29A_7 H 1.0196(6) 0.3833(3) 0.4181(2) 0.126(3) Uiso 1 calc R
H29B_7 H 1.1133(6) 0.4315(3) 0.3797(2) 0.126(3) Uiso 1 calc R
C30_7 C 1.0664(6) 0.4583(3) 0.4395(2) 0.080(2) Uani 1 d DU
H30A_7 H 0.9986(6) 0.4477(3) 0.4665(2) 0.126(3) Uiso 1 calc R
H30B_7 H 1.0713(6) 0.5035(3) 0.4269(2) 0.126(3) Uiso 1 calc R
C31_7 C 1.1917(7) 0.4367(4) 0.4540(3) 0.092(2) Uani 1 d DU
H31A_7 H 1.1904(7) 0.3913(4) 0.4620(3) 0.126(3) Uiso 1 calc R
H31B_7 H 1.2601(7) 0.4523(4) 0.4277(3) 0.126(3) Uiso 1 calc R
C32_7 C 1.2193(8) 0.4580(5) 0.4949(3) 0.114(3) Uani 1 d DU
H32A_7 H 1.3039(39) 0.4471(45) 0.5001(24) 0.316(11) Uiso 1 calc R
H32B_7 H 1.1588(64) 0.4379(39) 0.5223(8) 0.316(11) Uiso 1 calc R
H32C_7 H 1.2128(101) 0.5026(8) 0.4884(16) 0.316(11) Uiso 1 calc R
C33_7 C 0.8024(6) 0.4456(3) 0.4126(2) 0.076(2) Uani 1 d DU
H33A_7 H 0.8088(6) 0.4727(3) 0.4328(2) 0.126(3) Uiso 1 calc R
H33B_7 H 0.7356(6) 0.4609(3) 0.3948(2) 0.126(3) Uiso 1 calc R
C34_7 C 0.7616(7) 0.3806(3) 0.4430(3) 0.086(2) Uani 1 d DU
H34A_7 H 0.8240(7) 0.3656(3) 0.4629(3) 0.126(3) Uiso 1 calc R
H34B_7 H 0.7574(7) 0.3523(3) 0.4235(3) 0.126(3) Uiso 1 calc R
C35_7 C 0.6315(8) 0.3808(4) 0.4732(3) 0.112(3) Uani 1 d DU
H35A_7 H 0.6363(8) 0.4101(4) 0.4919(3) 0.126(3) Uiso 1 calc R
H35B_7 H 0.5700(8) 0.3958(4) 0.4529(3) 0.126(3) Uiso 1 calc R
C36_7 C 0.5840(11) 0.3174(5) 0.5056(4) 0.150(4) Uani 1 d DU
H36A_7 H 0.4956(28) 0.3190(14) 0.5185(29) 0.316(11) Uiso 1 calc R
H36B_7 H 0.6327(66) 0.3066(22) 0.5304(21) 0.316(11) Uiso 1 calc R
H36C_7 H 0.5934(94) 0.2864(10) 0.4883(9) 0.316(11) Uiso 1 calc R
N20_8 N 0.4994(6) -0.0054(3) 0.3500(2) 0.103(2) Uani 1 d DU
C21_8 C 0.4811(8) 0.0309(3) 0.3021(2) 0.095(2) Uani 1 d DU
H21A_8 H 0.3909(8) 0.0380(3) 0.3032(2) 0.126(3) Uiso 1 calc R
H21B_8 H 0.5247(8) 0.0716(3) 0.2951(2) 0.126(3) Uiso 1 calc R
C22_8 C 0.5250(7) 0.0034(3) 0.2625(2) 0.086(2) Uani 1 d DU
H22A_8 H 0.4848(7) -0.0380(3) 0.2691(2) 0.126(3) Uiso 1 calc R
H22B_8 H 0.6165(7) -0.0008(3) 0.2589(2) 0.126(3) Uiso 1 calc R
C23_8 C 0.4916(8) 0.0446(4) 0.2176(3) 0.100(2) Uani 1 d DU
H23A_8 H 0.3998(8) 0.0477(4) 0.2213(3) 0.126(3) Uiso 1 calc R
H23B_8 H 0.5290(8) 0.0864(4) 0.2121(3) 0.126(3) Uiso 1 calc R
C24_8 C 0.5374(9) 0.0205(5) 0.1756(3) 0.136(4) Uani 1 d DU
H24A_8 H 0.5130(88) 0.0481(27) 0.1483(7) 0.316(11) Uiso 1 calc R
H24B_8 H 0.4999(80) -0.0206(21) 0.1805(16) 0.316(11) Uiso 1 calc R
H24C_8 H 0.6286(13) 0.0186(48) 0.1710(22) 0.316(11) Uiso 1 calc R
C25_8 C 0.6370(8) -0.0179(5) 0.3528(3) 0.131(3) Uani 1 d DU
H25A_8 H 0.6405(8) -0.0443(5) 0.3838(3) 0.126(3) Uiso 1 calc R
H25B_8 H 0.6676(8) -0.0419(5) 0.3308(3) 0.126(3) Uiso 1 calc R
C26_8 C 0.7272(10) 0.0360(6) 0.3437(5) 0.190(5) Uani 1 d DU
H26A_8 H 0.6993(10) 0.0602(6) 0.3658(5) 0.126(3) Uiso 1 calc R
H26B_8 H 0.7263(10) 0.0627(6) 0.3125(5) 0.126(3) Uiso 1 calc R
C27_8 C 0.8644(10) 0.0164(8) 0.3477(5) 0.258(7) Uani 1 d DU
H27A_8 H 0.8872(10) -0.0144(8) 0.3303(5) 0.126(3) Uiso 1 calc R
H27B_8 H 0.9230(10) 0.0526(8) 0.3342(5) 0.126(3) Uiso 1 calc R
C28_8 C 0.8754(14) -0.0098(8) 0.3961(5) 0.355(11) Uani 1 d DU
H28A_8 H 0.9614(28) -0.0216(47) 0.3981(6) 0.316(11) Uiso 1 calc R
H28B_8 H 0.8185(75) -0.0461(30) 0.4092(11) 0.316(11) Uiso 1 calc R
H28C_8 H 0.8534(98) 0.0208(17) 0.4132(9) 0.316(11) Uiso 1 calc R
C29_8 C 0.4313(9) -0.0685(4) 0.3638(3) 0.125(3) Uani 1 d DU
H29A_8 H 0.4713(9) -0.0920(4) 0.3427(3) 0.126(3) Uiso 1 calc R
H29B_8 H 0.4464(9) -0.0900(4) 0.3948(3) 0.126(3) Uiso 1 calc R
C30_8 C 0.2914(10) -0.0720(5) 0.3646(4) 0.157(4) Uani 1 d DU
H30A_8 H 0.2728(10) -0.0520(5) 0.3338(4) 0.126(3) Uiso 1 calc R
H30B_8 H 0.2478(10) -0.0503(5) 0.3864(4) 0.126(3) Uiso 1 calc R
C31_8 C 0.2451(12) -0.1407(5) 0.3794(5) 0.204(6) Uani 1 d DU
H31A_8 H 0.2887(12) -0.1622(5) 0.3574(5) 0.126(3) Uiso 1 calc R
H31B_8 H 0.2647(12) -0.1607(5) 0.4101(5) 0.126(3) Uiso 1 calc R
C32_8 C 0.1074(12) -0.1452(7) 0.3807(5) 0.300(9) Uani 1 d DU
H32A_8 H 0.0793(21) -0.1884(7) 0.3884(37) 0.316(11) Uiso 1 calc R
H32B_8 H 0.0881(15) -0.1238(43) 0.3507(12) 0.316(11) Uiso 1 calc R
H32C_8 H 0.0643(13) -0.1262(47) 0.4040(27) 0.316(11) Uiso 1 calc R
C33_8 C 0.4472(9) 0.0334(4) 0.3830(3) 0.120(3) Uani 1 d DU
H33A_8 H 0.4983(9) 0.0723(4) 0.3736(3) 0.126(3) Uiso 1 calc R
H33B_8 H 0.3617(9) 0.0441(4) 0.3776(3) 0.126(3) Uiso 1 calc R
C34_8 C 0.4396(12) 0.0086(6) 0.4340(3) 0.179(4) Uani 1 d DU
H34A_8 H 0.5190(12) -0.0105(6) 0.4402(3) 0.126(3) Uiso 1 calc R
H34B_8 H 0.3717(12) -0.0237(6) 0.4459(3) 0.126(3) Uiso 1 calc R
C35_8 C 0.4142(13) 0.0598(6) 0.4600(4) 0.217(5) Uani 1 d DU
H35A_8 H 0.3394(13) 0.0815(6) 0.4510(4) 0.126(3) Uiso 1 calc R
H35B_8 H 0.3944(13) 0.0398(6) 0.4933(4) 0.126(3) Uiso 1 calc R
C36_8 C 0.5229(16) 0.1079(7) 0.4513(6) 0.283(8) Uani 1 d DU
H36A_8 H 0.4912(25) 0.1440(22) 0.4607(36) 0.316(11) Uiso 1 calc R
H36B_8 H 0.5588(69) 0.1200(38) 0.4186(8) 0.316(11) Uiso 1 calc R
H36C_8 H 0.5873(49) 0.0902(18) 0.4690(29) 0.316(11) Uiso 1 calc R

loop_
_atom_type_symbol
_atom_type_description
_atom_type_scat_dispersion_real
_atom_type_scat_dispersion_imag
_atom_type_scat_source
Pd Pd -0.9988 1.0072 'International Tables Vol C Tables 4.2.6.8 and 6.1.1.4'
F F 0.0171 0.0103 'International Tables Vol C Tables 4.2.6.8 and 6.1.1.4'
N N 0.0061 0.0033 'International Tables Vol C Tables 4.2.6.8 and 6.1.1.4'
C C 0.0033 0.0016 'International Tables Vol C Tables 4.2.6.8 and 6.1.1.4'
H H 0.0000 0.0000 'International Tables Vol C Tables 4.2.6.8 and 6.1.1.4'

loop_
_geom_angle_atom_site_label_1
_geom_angle_atom_site_label_2
_geom_angle_atom_site_label_3
_geom_angle
C6_1 Pd_1 C12_1 88.6(2)
C6_1 Pd_1 N1_1 179.1(2)
C12_1 Pd_1 N1_1 90.6(2)
C6_1 Pd_1 C3_2 87.7(2)
C12_1 Pd_1 C3_2 175.9(2)
N1_1 Pd_1 C3_2 93.1(2)
C2_1 N1_1 Pd_1 164.2(5)
N1_1 C2_1 C3_1 174.3(6)
C2_1 C3_1 C4_1 112.4(5)
C2_1 C3_1 Pd_2 108.3(4)
C4_1 C3_1 Pd_2 109.7(4)
N5_1 C4_1 C3_1 178.0(8)
C7_1 C6_1 C11_1 113.9(5)
C7_1 C6_1 Pd_1 122.2(4)
C11_1 C6_1 Pd_1 123.8(4)
F7_1 C7_1 C8_1 116.1(5)
F7_1 C7_1 C6_1 119.5(5)
C8_1 C7_1 C6_1 124.4(5)
F8_1 C8_1 C7_1 121.4(6)
F8_1 C8_1 C9_1 119.0(6)
C7_1 C8_1 C9_1 119.7(6)
F9_1 C9_1 C10_1 120.6(6)
F9_1 C9_1 C8_1 121.1(6)
C10_1 C9_1 C8_1 118.3(6)
F10_1 C10_1 C9_1 118.4(6)
F10_1 C10_1 C11_1 121.4(6)
C9_1 C10_1 C11_1 120.2(6)
F11_1 C11_1 C10_1 116.3(5)
F11_1 C11_1 C6_1 120.2(5)
C10_1 C11_1 C6_1 123.5(6)
C13_1 C12_1 C17_1 113.3(7)
C13_1 C12_1 Pd_1 123.4(5)
C17_1 C12_1 Pd_1 123.0(5)
C12_1 C13_1 F13_1 118.7(6)
C12_1 C13_1 C14_1 125.3(8)
F13_1 C13_1 C14_1 116.0(7)
F14_1 C14_1 C13_1 121.8(10)
F14_1 C14_1 C15_1 119.3(9)
C13_1 C14_1 C15_1 118.8(9)
F15_1 C15_1 C16_1 119.8(10)
F15_1 C15_1 C14_1 122.1(10)
C16_1 C15_1 C14_1 118.1(8)
C15_1 C16_1 C17_1 120.2(9)
C15_1 C16_1 F16_1 120.4(8)
C17_1 C16_1 F16_1 119.4(9)
C16_1 C17_1 F17_1 116.2(8)
C16_1 C17_1 C12_1 124.3(8)
F17_1 C17_1 C12_1 119.4(6)
C6_2 Pd_2 C12_2 88.1(2)
C6_2 Pd_2 N1_2 178.9(2)
C12_2 Pd_2 N1_2 91.0(2)
C6_2 Pd_2 C3_1 89.0(2)
C12_2 Pd_2 C3_1 177.0(2)
N1_2 Pd_2 C3_1 92.0(2)
C2_2 N1_2 Pd_2 165.9(5)
N1_2 C2_2 C3_2 174.8(6)
C2_2 C3_2 C4_2 113.5(5)
C2_2 C3_2 Pd_1 107.2(4)
C4_2 C3_2 Pd_1 110.4(4)
N5_2 C4_2 C3_2 178.2(7)
C7_2 C6_2 C11_2 114.0(5)
C7_2 C6_2 Pd_2 121.9(4)
C11_2 C6_2 Pd_2 124.0(4)
F7_2 C7_2 C8_2 115.8(5)
F7_2 C7_2 C6_2 119.7(5)
C8_2 C7_2 C6_2 124.4(5)
F8_2 C8_2 C7_2 121.3(5)
F8_2 C8_2 C9_2 119.7(5)
C7_2 C8_2 C9_2 118.9(5)
F9_2 C9_2 C10_2 120.9(6)
F9_2 C9_2 C8_2 120.2(6)
C10_2 C9_2 C8_2 119.0(6)
F10_2 C10_2 C9_2 119.1(6)
F10_2 C10_2 C11_2 120.7(6)
C9_2 C10_2 C11_2 120.2(6)
F11_2 C11_2 C10_2 116.6(5)
F11_2 C11_2 C6_2 119.8(5)
C10_2 C11_2 C6_2 123.5(5)
C13_2 C12_2 C17_2 115.2(6)
C13_2 C12_2 Pd_2 121.0(5)
C17_2 C12_2 Pd_2 123.6(5)
F13_2 C13_2 C12_2 120.4(6)
F13_2 C13_2 C14_2 116.5(6)
C12_2 C13_2 C14_2 123.1(6)
F14_2 C14_2 C15_2 119.8(7)
F14_2 C14_2 C13_2 121.2(7)
C15_2 C14_2 C13_2 119.0(7)
F15_2 C15_2 C16_2 119.3(8)
F15_2 C15_2 C14_2 120.9(8)
C16_2 C15_2 C14_2 119.8(6)
C15_2 C16_2 C17_2 119.6(7)
C15_2 C16_2 F16_2 120.1(7)
C17_2 C16_2 F16_2 120.3(7)
F17_2 C17_2 C16_2 116.2(6)
F17_2 C17_2 C12_2 120.5(6)
C16_2 C17_2 C12_2 123.3(6)
C6_3 Pd_3 C12_3 87.0(3)
C6_3 Pd_3 N1_3 177.3(2)
C12_3 Pd_3 N1_3 94.3(2)
C6_3 Pd_3 C3_4 87.1(3)
C12_3 Pd_3 C3_4 172.6(2)
N1_3 Pd_3 C3_4 91.7(2)
C2_3 N1_3 Pd_3 162.4(6)
N1_3 C2_3 C3_3 174.3(7)
C2_3 C3_3 C4_3 112.0(6)
C2_3 C3_3 Pd_4 110.2(5)
C4_3 C3_3 Pd_4 105.4(5)
N5_3 C4_3 C3_3 178.6(9)
C11_3 C6_3 C7_3 113.7(6)
C11_3 C6_3 Pd_3 123.5(5)
C7_3 C6_3 Pd_3 122.9(5)
F7_3 C7_3 C8_3 117.0(6)
F7_3 C7_3 C6_3 119.6(6)
C8_3 C7_3 C6_3 123.4(7)
C9_3 C8_3 F8_3 120.6(7)
C9_3 C8_3 C7_3 120.1(7)
F8_3 C8_3 C7_3 119.3(7)
F9_3 C9_3 C8_3 120.3(8)
F9_3 C9_3 C10_3 120.7(8)
C8_3 C9_3 C10_3 118.9(7)
F10_3 C10_3 C11_3 121.3(7)
F10_3 C10_3 C9_3 119.6(7)
C11_3 C10_3 C9_3 119.1(7)
C10_3 C11_3 F11_3 116.1(6)
C10_3 C11_3 C6_3 124.9(6)
F11_3 C11_3 C6_3 119.0(6)
C17_3 C12_3 C13_3 113.3(6)
C17_3 C12_3 Pd_3 126.6(5)
C13_3 C12_3 Pd_3 119.8(4)
F13_3 C13_3 C14_3 115.5(6)
F13_3 C13_3 C12_3 120.0(5)
C14_3 C13_3 C12_3 124.5(6)
F14_3 C14_3 C15_3 118.7(7)
F14_3 C14_3 C13_3 121.8(7)
C15_3 C14_3 C13_3 119.5(7)
F15_3 C15_3 C14_3 121.4(7)
F15_3 C15_3 C16_3 119.9(7)
C14_3 C15_3 C16_3 118.8(6)
F16_3 C16_3 C15_3 118.6(7)
F16_3 C16_3 C17_3 121.4(7)
C15_3 C16_3 C17_3 119.9(6)
F17_3 C17_3 C12_3 119.3(6)
F17_3 C17_3 C16_3 116.7(6)
C12_3 C17_3 C16_3 124.0(6)
C6_4 Pd_4 C12_4 87.7(3)
C6_4 Pd_4 N1_4 178.6(3)
C12_4 Pd_4 N1_4 92.1(2)
C6_4 Pd_4 C3_3 88.8(3)
C12_4 Pd_4 C3_3 175.8(3)
N1_4 Pd_4 C3_3 91.5(2)
C2_4 N1_4 Pd_4 162.5(6)
N1_4 C2_4 C3_4 175.1(7)
C2_4 C3_4 C4_4 111.7(6)
C2_4 C3_4 Pd_3 109.6(5)
C4_4 C3_4 Pd_3 105.9(5)
N5_4 C4_4 C3_4 177.7(9)
C7_4 C6_4 C11_4 115.0(6)
C7_4 C6_4 Pd_4 122.5(5)
C11_4 C6_4 Pd_4 122.5(5)
F7_4 C7_4 C8_4 116.7(6)
F7_4 C7_4 C6_4 120.8(6)
C8_4 C7_4 C6_4 122.4(7)
C9_4 C8_4 C7_4 120.2(7)
C9_4 C8_4 F8_4 120.4(7)
C7_4 C8_4 F8_4 119.5(8)
C8_4 C9_4 C10_4 119.5(7)
C8_4 C9_4 F9_4 120.2(8)
C10_4 C9_4 F9_4 120.1(8)
F10_4 C10_4 C9_4 120.0(7)
F10_4 C10_4 C11_4 121.4(7)
C9_4 C10_4 C11_4 118.7(7)
F11_4 C11_4 C10_4 116.1(6)
F11_4 C11_4 C6_4 119.7(6)
C10_4 C11_4 C6_4 124.1(7)
C17_4 C12_4 C13_4 114.0(6)
C17_4 C12_4 Pd_4 124.6(5)
C13_4 C12_4 Pd_4 121.4(5)
F13_4 C13_4 C12_4 120.5(6)
F13_4 C13_4 C14_4 115.2(7)
C12_4 C13_4 C14_4 124.3(7)
C15_4 C14_4 F14_4 117.6(8)
C15_4 C14_4 C13_4 119.9(8)
F14_4 C14_4 C13_4 122.5(8)
C14_4 C15_4 F15_4 121.4(9)
C14_4 C15_4 C16_4 118.7(8)
F15_4 C15_4 C16_4 119.9(9)
F16_4 C16_4 C15_4 121.5(9)
F16_4 C16_4 C17_4 118.8(9)
C15_4 C16_4 C17_4 119.7(8)
C12_4 C17_4 F17_4 120.3(7)
C12_4 C17_4 C16_4 123.5(7)
F17_4 C17_4 C16_4 116.2(7)
C25_5 N20_5 C29_5 107.7(5)
C25_5 N20_5 C33_5 110.5(6)
C29_5 N20_5 C33_5 109.7(6)
C25_5 N20_5 C21_5 110.4(6)
C29_5 N20_5 C21_5 110.1(6)
C33_5 N20_5 C21_5 108.5(5)
C22_5 C21_5 N20_5 115.9(6)
C23_5 C22_5 C21_5 112.3(7)
C24_5 C23_5 C22_5 113.6(8)
C26_5 C25_5 N20_5 115.1(6)
C27_5 C26_5 C25_5 112.5(8)
C26_5 C27_5 C28_5 110.2(9)
C30_5 C29_5 N20_5 117.3(6)
C31_5 C30_5 C29_5 111.4(8)
C30_5 C31_5 C32_5 112.7(10)
C34_5 C33_5 N20_5 115.2(6)
C35_5 C34_5 C33_5 115.1(8)
C34_5 C35_5 C36_5 111.8(9)
C29_6 N20_6 C21_6 106.9(4)
C29_6 N20_6 C33_6 111.2(5)
C21_6 N20_6 C33_6 111.1(5)
C29_6 N20_6 C25_6 110.7(5)
C21_6 N20_6 C25_6 110.6(5)
C33_6 N20_6 C25_6 106.4(4)
N20_6 C21_6 C22_6 116.6(5)
C23_6 C22_6 C21_6 110.4(7)
C24_6 C23_6 C22_6 111.2(8)
C26_6 C25_6 N20_6 116.0(5)
C27_6 C26_6 C25_6 112.1(6)
C28_6 C27_6 C26_6 116.1(6)
C30_6 C29_6 N20_6 116.8(5)
C29_6 C30_6 C31_6 109.9(6)
C32_6 C31_6 C30_6 112.8(6)
N20_6 C33_6 C34_6 116.2(5)
C35_6 C34_6 C33_6 110.3(6)
C36_6 C35_6 C34_6 113.7(7)
C29_7 N20_7 C21_7 106.2(5)
C29_7 N20_7 C25_7 110.7(5)
C21_7 N20_7 C25_7 111.0(5)
C29_7 N20_7 C33_7 111.9(5)
C21_7 N20_7 C33_7 110.3(5)
C25_7 N20_7 C33_7 106.8(5)
C22_7 C21_7 N20_7 116.9(6)
C21_7 C22_7 C23_7 108.9(7)
C24_7 C23_7 C22_7 111.4(9)
C26_7 C25_7 N20_7 116.1(5)
C27_7 C26_7 C25_7 112.2(6)
C28_7 C27_7 C26_7 115.0(7)
C30_7 C29_7 N20_7 117.4(5)
C29_7 C30_7 C31_7 110.0(6)
C32_7 C31_7 C30_7 113.5(7)
C34_7 C33_7 N20_7 116.4(5)
C33_7 C34_7 C35_7 110.5(6)
C36_7 C35_7 C34_7 114.1(8)
C29_8 N20_8 C21_8 111.0(6)
C29_8 N20_8 C25_8 105.8(7)
C21_8 N20_8 C25_8 112.6(7)
C29_8 N20_8 C33_8 111.0(7)
C21_8 N20_8 C33_8 106.5(6)
C25_8 N20_8 C33_8 110.0(7)
C22_8 C21_8 N20_8 117.8(6)
C21_8 C22_8 C23_8 110.3(6)
C24_8 C23_8 C22_8 113.2(7)
C26_8 C25_8 N20_8 118.4(8)
C25_8 C26_8 C27_8 112.8(10)
C28_8 C27_8 C26_8 110.3(11)
C30_8 C29_8 N20_8 118.9(8)
C29_8 C30_8 C31_8 108.8(10)
C32_8 C31_8 C30_8 109.7(10)
C34_8 C33_8 N20_8 120.8(8)
C33_8 C34_8 C35_8 112.4(9)
C36_8 C35_8 C34_8 115.4(10)

loop_
_geom_bond_atom_site_label_1
_geom_bond_atom_site_label_2
_geom_bond_distance
Pd_1 C6_1 1.990(6)
Pd_1 C12_1 2.026(6)
Pd_1 N1_1 2.071(5)
Pd_1 C3_2 2.193(6)
F7_1 C7_1 1.348(6)
F8_1 C8_1 1.352(7)
F9_1 C9_1 1.341(7)
F10_1 C10_1 1.351(7)
F11_1 C11_1 1.355(7)
F13_1 C13_1 1.370(8)
F14_1 C14_1 1.341(10)
F15_1 C15_1 1.338(9)
F16_1 C16_1 1.367(10)
F17_1 C17_1 1.371(8)
N1_1 C2_1 1.136(7)
N5_1 C4_1 1.145(8)
C2_1 C3_1 1.439(8)
C3_1 C4_1 1.445(8)
C3_1 Pd_2 2.189(6)
C6_1 C7_1 1.370(7)
C6_1 C11_1 1.381(7)
C7_1 C8_1 1.360(8)
C8_1 C9_1 1.374(8)
C9_1 C10_1 1.363(8)
C10_1 C11_1 1.365(8)
C12_1 C13_1 1.351(9)
C12_1 C17_1 1.377(9)
C13_1 C14_1 1.368(10)
C14_1 C15_1 1.384(12)
C15_1 C16_1 1.355(12)
C16_1 C17_1 1.361(10)
Pd_2 C6_2 1.999(5)
Pd_2 C12_2 2.030(6)
Pd_2 N1_2 2.073(5)
F7_2 C7_2 1.357(6)
F8_2 C8_2 1.344(6)
F9_2 C9_2 1.345(7)
F10_2 C10_2 1.354(7)
F11_2 C11_2 1.362(6)
F13_2 C13_2 1.345(7)
F14_2 C14_2 1.331(8)
F15_2 C15_2 1.350(7)
F16_2 C16_2 1.372(8)
F17_2 C17_2 1.367(7)
N1_2 C2_2 1.135(7)
N5_2 C4_2 1.130(7)
C2_2 C3_2 1.431(8)
C3_2 C4_2 1.444(8)
C6_2 C7_2 1.372(7)
C6_2 C11_2 1.375(7)
C7_2 C8_2 1.369(7)
C8_2 C9_2 1.372(8)
C9_2 C10_2 1.356(8)
C10_2 C11_2 1.368(8)
C12_2 C13_2 1.366(8)
C12_2 C17_2 1.371(8)
C13_2 C14_2 1.386(8)
C14_2 C15_2 1.358(10)
C15_2 C16_2 1.357(10)
C16_2 C17_2 1.369(8)
Pd_3 C6_3 1.987(6)
Pd_3 C12_3 2.030(6)
Pd_3 N1_3 2.069(6)
Pd_3 C3_4 2.184(7)
F7_3 C7_3 1.365(7)
F8_3 C8_3 1.365(8)
F9_3 C9_3 1.351(8)
F10_3 C10_3 1.351(8)
F11_3 C11_3 1.360(7)
F13_3 C13_3 1.341(7)
F14_3 C14_3 1.348(8)
F15_3 C15_3 1.352(8)
F16_3 C16_3 1.355(7)
F17_3 C17_3 1.358(7)
N1_3 C2_3 1.144(7)
N5_3 C4_3 1.136(9)
C2_3 C3_3 1.433(9)
C3_3 C4_3 1.437(10)
C3_3 Pd_4 2.182(7)
C6_3 C11_3 1.367(8)
C6_3 C7_3 1.376(8)
C7_3 C8_3 1.367(9)
C8_3 C9_3 1.351(10)
C9_3 C10_3 1.368(10)
C10_3 C11_3 1.355(9)
C12_3 C17_3 1.371(8)
C12_3 C13_3 1.378(8)
C13_3 C14_3 1.368(8)
C14_3 C15_3 1.357(9)
C15_3 C16_3 1.360(9)
C16_3 C17_3 1.372(9)
Pd_4 C6_4 1.998(7)
Pd_4 C12_4 2.023(7)
Pd_4 N1_4 2.055(6)
F7_4 C7_4 1.356(8)
F8_4 C8_4 1.389(8)
F9_4 C9_4 1.360(8)
F10_4 C10_4 1.352(8)
F11_4 C11_4 1.343(7)
F13_4 C13_4 1.323(7)
F14_4 C14_4 1.342(9)
F15_4 C15_4 1.341(9)
F16_4 C16_4 1.352(10)
F17_4 C17_4 1.363(8)
N1_4 C2_4 1.142(7)
N5_4 C4_4 1.121(9)
C2_4 C3_4 1.435(9)
C3_4 C4_4 1.443(10)
C6_4 C7_4 1.368(8)
C6_4 C11_4 1.370(8)
C7_4 C8_4 1.367(9)
C8_4 C9_4 1.358(10)
C9_4 C10_4 1.359(10)
C10_4 C11_4 1.362(9)
C12_4 C17_4 1.356(9)
C12_4 C13_4 1.361(8)
C13_4 C14_4 1.378(9)
C14_4 C15_4 1.340(11)
C15_4 C16_4 1.358(11)
C16_4 C17_4 1.392(10)
N20_5 C25_5 1.507(7)
N20_5 C29_5 1.508(7)
N20_5 C33_5 1.516(7)
N20_5 C21_5 1.520(7)
C21_5 C22_5 1.515(8)
C22_5 C23_5 1.495(9)
C23_5 C24_5 1.510(8)
C25_5 C26_5 1.506(8)
C26_5 C27_5 1.503(9)
C27_5 C28_5 1.503(10)
C29_5 C30_5 1.503(8)
C30_5 C31_5 1.490(9)
C31_5 C32_5 1.494(10)
C33_5 C34_5 1.510(9)
C34_5 C35_5 1.482(9)
C35_5 C36_5 1.530(10)
N20_6 C29_6 1.512(7)
N20_6 C21_6 1.512(7)
N20_6 C33_6 1.518(7)
N20_6 C25_6 1.522(7)
C21_6 C22_6 1.520(8)
C22_6 C23_6 1.514(9)
C23_6 C24_6 1.475(8)
C25_6 C26_6 1.510(8)
C26_6 C27_6 1.496(8)
C27_6 C28_6 1.471(8)
C29_6 C30_6 1.501(7)
C30_6 C31_6 1.523(8)
C31_6 C32_6 1.504(8)
C33_6 C34_6 1.519(8)
C34_6 C35_6 1.509(8)
C35_6 C36_6 1.506(9)
N20_7 C29_7 1.508(7)
N20_7 C21_7 1.519(7)
N20_7 C25_7 1.519(7)
N20_7 C33_7 1.523(7)
C21_7 C22_7 1.509(8)
C22_7 C23_7 1.520(9)
C23_7 C24_7 1.464(8)
C25_7 C26_7 1.507(8)
C26_7 C27_7 1.494(8)
C27_7 C28_7 1.482(8)
C29_7 C30_7 1.505(8)
C30_7 C31_7 1.512(8)
C31_7 C32_7 1.500(8)
C33_7 C34_7 1.509(8)
C34_7 C35_7 1.523(8)
C35_7 C36_7 1.516(9)
N20_8 C29_8 1.499(8)
N20_8 C21_8 1.500(8)
N20_8 C25_8 1.504(8)
N20_8 C33_8 1.518(8)
C21_8 C22_8 1.485(8)
C22_8 C23_8 1.517(8)
C23_8 C24_8 1.508(7)
C25_8 C26_8 1.471(9)
C26_8 C27_8 1.539(10)
C27_8 C28_8 1.445(10)
C29_8 C30_8 1.489(9)
C30_8 C31_8 1.527(10)
C31_8 C32_8 1.464(11)
C33_8 C34_8 1.475(9)
C34_8 C35_8 1.539(10)
C35_8 C36_8 1.516(10)

loop_
_geom_torsion_atom_site_label_1
_geom_torsion_atom_site_label_2
_geom_torsion_atom_site_label_3
_geom_torsion_atom_site_label_4
_geom_torsion
Pd_1 N1_1 N5_1 C2_1 -148.6(9)
N1_1 N5_1 C2_1 C3_1 173.5(9)
N5_1 C2_1 C3_1 C4_1 0.9(4)
C2_1 C3_1 C4_1 C6_1 -13.5(3)
C3_1 C4_1 C6_1 C7_1 40.5(7)
C4_1 C6_1 C7_1 C11_1 -176.7(8)
C6_1 C7_1 C11_1 C12_1 -33.8(6)
C7_1 C11_1 C12_1 C13_1 -7.2(9)
C11_1 C12_1 C13_1 C17_1 -115.3(11)
Pd_2 N1_2 N5_2 C2_2 151.3(10)
N1_2 N5_2 C2_2 C3_2 -173.6(10)
N5_2 C2_2 C3_2 C4_2 -0.3(4)
C2_2 C3_2 C4_2 C6_2 12.2(3)
C3_2 C4_2 C6_2 C7_2 -51.9(6)
C4_2 C6_2 C7_2 C11_2 -175.0(8)
C6_2 C7_2 C11_2 C12_2 36.8(6)
C7_2 C11_2 C12_2 C13_2 -3.8(8)
C11_2 C12_2 C13_2 C17_2 117.7(10)
Pd_3 N1_3 N5_3 C2_3 149.8(10)
N1_3 N5_3 C2_3 C3_3 -171.9(11)
N5_3 C2_3 C3_3 C4_3 -0.6(4)
C2_3 C3_3 C4_3 C6_3 17.1(4)
C3_3 C4_3 C6_3 C7_3 150.0(7)
C4_3 C6_3 C7_3 C11_3 -178.0(7)
C6_3 C7_3 C11_3 C12_3 -37.2(6)
C7_3 C11_3 C12_3 C13_3 -176.8(5)
C11_3 C12_3 C13_3 C17_3 108.6(6)
Pd_4 N1_4 N5_4 C2_4 -150.5(10)
N1_4 N5_4 C2_4 C3_4 173.2(10)
N5_4 C2_4 C3_4 C4_4 1.1(4)
C2_4 C3_4 C4_4 C6_4 -15.7(4)
C3_4 C4_4 C6_4 C7_4 -143.6(7)
C4_4 C6_4 C7_4 C11_4 -176.8(9)
C6_4 C7_4 C11_4 C12_4 37.6(8)
C7_4 C11_4 C12_4 C13_4 179.3(5)
C11_4 C12_4 C13_4 C17_4 -112.3(8)
